data_2104773
loop_
_publ_author_name
'Friedrich, Alexandra'
'Juarez-Arellano, Erick A.'
'Hauss\"uhl, Eiken'
'Boehler, Reinhard'
'Winkler, Bj\"orn'
'Wiehl, Leonore'
'Morgenroth, Wolfgang'
'Burianek, Manfred'
'M\"uhlberg, Manfred'

_publ_contact_author
;
        Dr. Alexandra Friedrich
        Institut f\"ur Geowissenschaften, Abt. Kristallographie
        Goethe-Univerist\"at Frankfurt
        Altenh\"oferallee 1
        D-60438 Frankfurt am Main
        Germany
;
_publ_section_title
;
 Persistence of the stereochemical activity of the Bi^3+^ lone electron
 pair in Bi~2~Ga~4~O~9~ up to 50GPa and crystal structure of the
 high-pressure phase
;
_journal_issue 3
_journal_name_full 'Acta Crystallographica Section B'
_journal_page_first 323
_journal_page_last 337
_journal_paper_doi 10.1107/S0108768110010104
_journal_volume 66
_journal_year 2010
_chemical_formula_structural Bi2Ga4O9
_chemical_formula_sum 'Bi2 Ga4 O9'
_chemical_formula_weight 840.84
_chemical_name_systematic
;
bismuth gallium oxide
;
_space_group_IT_number 62
_symmetry_cell_setting orthorhombic
_symmetry_space_group_name_Hall '-P 2c 2ab'
_symmetry_space_group_name_H-M 'P b n m'
_atom_sites_solution_hydrogens geom
_atom_sites_solution_primary direct
_atom_sites_solution_secondary difmap
_audit_creation_method SHELXL-97
_cell_angle_alpha 90.00
_cell_angle_beta 90.00
_cell_angle_gamma 90.00
_cell_formula_units_Z 4
_cell_length_a 6.7050(10)
_cell_length_b 8.107(2)
_cell_length_c 11.393(2)
_cell_measurement_pressure '30.5(5) GPa'
_cell_measurement_reflns_used 50
_cell_measurement_temperature 293(2)
_cell_measurement_theta_max 16.51
_cell_measurement_theta_min 8.83
_cell_volume 619.3(2)
_computing_cell_refinement 'DIF4 (Eichhorn 1987)'
_computing_data_collection 'DIF4 (Eichhorn 1987)'
_computing_data_reduction
; REDUCE by Eichhorn (1987) HASYLAB/DESY, Hamburg, Germany
  AVSORT by Eichhorn (1978) HASYLAB/DESY, Hamburg, Germany
  Absorb v6.0 by Angel (2003) www.crystal.vt.edu/crystal
;
_computing_molecular_graphics 'ATOMS (Dowty, 1999)'
_computing_publication_material LATEX
_computing_structure_refinement 'SHELXL-97 (Sheldrick, 1997)'
_computing_structure_solution 'SHELXS-97 (sheldrick, 1997)'
_diffrn_ambient_temperature 293(2)
_diffrn_detector_area_resol_mean 'NaI point detector'
_diffrn_measured_fraction_theta_full 0.481
_diffrn_measured_fraction_theta_max 0.481
_diffrn_measurement_device_type 'HUBER diffractometer D3, HASYLAB/DESY'
_diffrn_measurement_method 'omega scan, continuous, fixed-phi method'
_diffrn_radiation_monochromator 'Si(111) double crystal'
_diffrn_radiation_source 'synchrotron HASYLAB/DESY'
_diffrn_radiation_type synchrotron
_diffrn_radiation_wavelength 0.45000
_diffrn_reflns_av_R_equivalents 0.0702
_diffrn_reflns_av_sigmaI/netI 0.0537
_diffrn_reflns_limit_h_max 9
_diffrn_reflns_limit_h_min -9
_diffrn_reflns_limit_k_max 9
_diffrn_reflns_limit_k_min -9
_diffrn_reflns_limit_l_max 9
_diffrn_reflns_limit_l_min -9
_diffrn_reflns_number 1327
_diffrn_reflns_theta_full 18.00
_diffrn_reflns_theta_max 18.00
_diffrn_reflns_theta_min 2.23
_diffrn_standards_interval_time '50-480 minutes'
_diffrn_standards_number 2
_exptl_absorpt_coefficient_mu 22.480
_exptl_absorpt_correction_T_max 0.448
_exptl_absorpt_correction_T_min 0.544
_exptl_absorpt_correction_type gaussian
_exptl_absorpt_process_details
;
Gaussian integration over a grid
of 16 x 16 x 16 points =  4096 total grid points
  Based upon method of Burnham (1966)
 Data corrected for diamond-anvil cell absorption
 Note that exptl_absorpt_correction_tmin and _tmax
 the total correction factors applied to the intensities
 The individual factors are:
         range of dac transmission factors (min-max)      0.684     0.764
 thickness of diamond anvil 1:  1.400 mm, mu =  0.0958 mm-1
       thickness of platten 1:  0.000 mm, mu =  0.0000 mm-1
 thickness of diamond anvil 2:  1.400 mm, mu =  0.0958 mm-1
       thickness of platten 2:  0.000 mm, mu =  0.0000 mm-1
    No gasket shadowing corrections were made
;
_exptl_crystal_colour pale-yellow
_exptl_crystal_density_diffrn 9.018
_exptl_crystal_density_method 'not measured'
_exptl_crystal_description
;
 crystal was described in terms of coordinates of corners
 on the orthogonal phi-axis coordinate system of  Busing and Levy (1967)
 (ie +Y along beam, +Z up at circles zero, +X to make right-handed set)
 with origin at the centre of the face of the incident-beam anvil
  loop is over x, y, z (mm)
  -0.015178   -0.020000   -0.010119
   0.000000    0.000000    0.000000
  -0.053000   -0.020000    0.016700
  -0.040651    0.000000    0.028825
  -0.017928   -0.020000   -0.011952
  -0.030000    0.000000   -0.020000
  -0.061258   -0.020000    0.007258
  -0.068445    0.000000   -0.002956
;
_exptl_crystal_F_000 1448
_exptl_crystal_size_max 0.05
_exptl_crystal_size_mid 0.04
_exptl_crystal_size_min 0.02
_refine_diff_density_max 1.883
_refine_diff_density_min -2.740
_refine_ls_extinction_method none
_refine_ls_goodness_of_fit_ref 1.150
_refine_ls_hydrogen_treatment mixed
_refine_ls_matrix_type full
_refine_ls_number_parameters 36
_refine_ls_number_reflns 425
_refine_ls_number_restraints 0
_refine_ls_restrained_S_all 1.150
_refine_ls_R_factor_all 0.0534
_refine_ls_R_factor_gt 0.0363
_refine_ls_shift/su_max 0.000
_refine_ls_shift/su_mean 0.000
_refine_ls_structure_factor_coef Fsqd
_refine_ls_weighting_details 'calc w=1/[\s^2^(Fo^2^)+(0.0244P)^2^+11.8879P] where P=(Fo^2^+2Fc^2^)/3'
_refine_ls_weighting_scheme calc
_refine_ls_wR_factor_gt 0.0594
_refine_ls_wR_factor_ref 0.0643
_reflns_number_gt 340
_reflns_number_total 425
_reflns_threshold_expression >2sigma(I)
_cod_data_source_file sn5096.cif
_cod_data_source_block 30.5GPa
_cod_depositor_comments
;
The following automatic conversions were performed:
'_symmetry_cell_setting' value 'Orthorhombic' changed to 'orthorhombic'
according to '/home/saulius/struct/CIF-dictionaries/cif_core.dic'
dictionary named 'cif_core.dic' version 2.4.1 from
2010-06-29.

'_exptl_absorpt_correction_type' value 'Gaussian' changed to
'gaussian' according to
'/home/saulius/struct/CIF-dictionaries/cif_core.dic' dictionary named
'cif_core.dic' version 2.4.1 from 2010-06-29.

Automatic conversion script
Id: cif_fix_enum 1527 2010-12-29 10:47:43Z saulius 
;
_cod_original_sg_symbol_H-M Pbnm
_cod_database_code 2104773
_cod_database_fobs_code 2104773

loop_
_symmetry_equiv_pos_as_xyz
'x, y, z'
'x+1/2, -y+1/2, -z'
'-x, -y, z+1/2'
'-x+1/2, y+1/2, -z+1/2'
'-x, -y, -z'
'-x-1/2, y-1/2, z'
'x, y, -z-1/2'
'x-1/2, -y-1/2, z-1/2'

loop_
_atom_site_type_symbol
_atom_site_label
_atom_site_fract_x
_atom_site_fract_y
_atom_site_fract_z
_atom_site_U_iso_or_equiv
_atom_site_adp_type
_atom_site_calc_flag
_atom_site_refinement_flags
_atom_site_occupancy
_atom_site_disorder_assembly
_atom_site_disorder_group
Bi Bi1 0.38052(7) 0.16686(6) 0.02679(7) 0.0042(2) Uiso d . 1 . .
Ga Ga1 -0.0282(2) 0.01046(19) 0.1241(2) 0.0036(4) Uiso d . 1 . .
Ga Ga2A 0.1331(3) 0.3431(3) 0.2500 0.0041(5) Uiso d S 1 . .
Ga Ga2B 0.6217(3) 0.2104(3) 0.2500 0.0040(5) Uiso d S 1 . .
O O1 0.3268(14) 0.4254(12) 0.0173(12) 0.003(2) Uiso d . 1 . .
O O2A 0.4034(19) 0.3813(17) 0.2500 0.005(3) Uiso d S 1 . .
O O2B 0.827(2) 0.073(2) 0.2500 0.015(4) Uiso d S 1 . .
O O3A 0.0970(13) 0.2202(12) 0.1203(13) 0.005(2) Uiso d . 1 . .
O O3B 0.6799(14) 0.3123(12) 0.1132(16) 0.010(2) Uiso d . 1 . .
O O4 0.076(2) 0.5592(18) 0.2500 0.012(4) Uiso d S 1 . .

loop_
_atom_type_symbol
_atom_type_description
_atom_type_scat_dispersion_real
_atom_type_scat_dispersion_imag
_atom_type_scat_source
O O 0.0027 0.0022 'International Tables Vol C Tables 4.2.6.8 and 6.1.1.4'
Ga Ga 0.2947 0.7130 'International Tables Vol C Tables 4.2.6.8 and 6.1.1.4'
Bi Bi -0.6269 5.0951 'International Tables Vol C Tables 4.2.6.8 and 6.1.1.4'

loop_
_geom_angle_atom_site_label_1
_geom_angle_atom_site_label_2
_geom_angle_atom_site_label_3
_geom_angle_site_symmetry_1
_geom_angle_site_symmetry_3
_geom_angle
_geom_angle_publ_flag
O3B Bi1 O1 2_455 . 76.9(4) ?
O3B Bi1 O3A 2_455 . 78.5(5) ?
O1 Bi1 O3A . . 71.8(4) ?
O3B Bi1 O3A 2_455 2 80.0(5) ?
O1 Bi1 O3A . 2 72.0(4) ?
O3A Bi1 O3A . 2 141.1(2) ?
O3B Bi1 O1 2_455 6_655 70.1(4) ?
O1 Bi1 O1 . 6_655 134.56(14) ?
O3A Bi1 O1 . 6_655 71.6(4) ?
O3A Bi1 O1 2 6_655 129.0(4) ?
O3B Bi1 O3B 2_455 . 140.3(2) ?
O1 Bi1 O3B . . 72.2(4) ?
O3A Bi1 O3B . . 113.7(4) ?
O3A Bi1 O3B 2 . 67.3(5) ?
O1 Bi1 O3B 6_655 . 149.0(4) ?
O3B Bi1 O4 2_455 6_655 144.3(4) ?
O1 Bi1 O4 . 6_655 112.6(5) ?
O3A Bi1 O4 . 6_655 72.8(5) ?
O3A Bi1 O4 2 6_655 135.6(4) ?
O1 Bi1 O4 6_655 6_655 80.9(4) ?
O3B Bi1 O4 . 6_655 72.4(5) ?
O3B Bi1 Ga2B 2_455 . 166.3(3) ?
O1 Bi1 Ga2B . . 91.0(3) ?
O3A Bi1 Ga2B . . 91.8(4) ?
O3A Bi1 Ga2B 2 . 102.6(3) ?
O1 Bi1 Ga2B 6_655 . 116.2(3) ?
O3B Bi1 Ga2B . . 36.5(4) ?
O4 Bi1 Ga2B 6_655 . 36.0(3) ?
O3B Bi1 Ga1 2_455 6_665 113.5(3) ?
O1 Bi1 Ga1 . 6_665 37.1(3) ?
O3A Bi1 Ga1 . 6_665 85.9(3) ?
O3A Bi1 Ga1 2 6_665 73.7(3) ?
O1 Bi1 Ga1 6_655 6_665 156.3(3) ?
O3B Bi1 Ga1 . 6_665 37.1(2) ?
O4 Bi1 Ga1 6_655 6_665 85.4(3) ?
Ga2B Bi1 Ga1 . 6_665 55.66(6) ?
O3B Bi1 Ga1 2_455 2 69.3(3) ?
O1 Bi1 Ga1 . 2 36.7(3) ?
O3A Bi1 Ga1 . 2 105.3(3) ?
O3A Bi1 Ga1 2 2 36.3(2) ?
O1 Bi1 Ga1 6_655 2 139.0(3) ?
O3B Bi1 Ga1 . 2 71.0(3) ?
O4 Bi1 Ga1 6_655 2 138.6(3) ?
Ga2B Bi1 Ga1 . 2 104.71(6) ?
Ga1 Bi1 Ga1 6_665 2 53.52(9) ?
O3B Bi1 Bi1 2_455 5_655 104.1(3) ?
O1 Bi1 Bi1 . 5_655 155.0(3) ?
O3A Bi1 Bi1 . 5_655 133.1(3) ?
O3A Bi1 Bi1 2 5_655 83.5(2) ?
O1 Bi1 Bi1 6_655 5_655 66.0(2) ?
O3B Bi1 Bi1 . 5_655 94.1(2) ?
O4 Bi1 Bi1 6_655 5_655 81.5(3) ?
Ga2B Bi1 Bi1 . 5_655 89.51(5) ?
Ga1 Bi1 Bi1 6_665 5_655 130.94(3) ?
Ga1 Bi1 Bi1 2 5_655 119.61(5) ?
O3B Bi1 Ga1 2_455 . 75.3(4) ?
O1 Bi1 Ga1 . . 105.2(3) ?
O3A Bi1 Ga1 . . 35.2(2) ?
O3A Bi1 Ga1 2 . 155.1(3) ?
O1 Bi1 Ga1 6_655 . 37.0(3) ?
O3B Bi1 Ga1 . . 136.6(4) ?
O4 Bi1 Ga1 6_655 . 69.0(3) ?
Ga2B Bi1 Ga1 . . 102.19(6) ?
Ga1 Bi1 Ga1 6_665 . 119.60(7) ?
Ga1 Bi1 Ga1 2 . 132.26(5) ?
Bi1 Bi1 Ga1 5_655 . 99.14(4) ?
O4 Ga2A O3A . . 120.8(4) ?
O4 Ga2A O3A . 7_556 120.8(4) ?
O3A Ga2A O3A . 7_556 110.5(8) ?
O4 Ga2A O2A . . 92.7(6) ?
O3A Ga2A O2A . . 103.1(4) ?
O3A Ga2A O2A 7_556 . 103.1(4) ?
O4 Ga2A Bi1 . . 121.5(2) ?
O3A Ga2A Bi1 . . 37.6(3) ?
O3A Ga2A Bi1 7_556 . 117.0(4) ?
O2A Ga2A Bi1 . . 65.5(2) ?
O4 Ga2A Bi1 . 7_556 121.5(2) ?
O3A Ga2A Bi1 . 7_556 117.0(4) ?
O3A Ga2A Bi1 7_556 7_556 37.6(3) ?
O2A Ga2A Bi1 . 7_556 65.5(2) ?
Bi1 Ga2A Bi1 . 7_556 98.56(6) ?
O2B Ga2B O4 . 6_655 98.1(7) ?
O2B Ga2B O3B . 7_556 96.9(4) ?
O4 Ga2B O3B 6_655 7_556 118.0(4) ?
O2B Ga2B O3B . . 96.9(4) ?
O4 Ga2B O3B 6_655 . 118.0(4) ?
O3B Ga2B O3B 7_556 . 119.2(8) ?
O2B Ga2B O2A . . 175.6(6) ?
O4 Ga2B O2A 6_655 . 86.2(6) ?
O3B Ga2B O2A 7_556 . 80.9(4) ?
O3B Ga2B O2A . . 80.9(4) ?
O2B Ga2B Ga1 . 4 134.3(4) ?
O4 Ga2B Ga1 6_655 4 114.4(4) ?
O3B Ga2B Ga1 7_556 4 40.0(3) ?
O3B Ga2B Ga1 . 4 95.2(4) ?
O2A Ga2B Ga1 . 4 42.7(3) ?
O2B Ga2B Ga1 . 6_665 134.3(4) ?
O4 Ga2B Ga1 6_655 6_665 114.4(4) ?
O3B Ga2B Ga1 7_556 6_665 95.2(4) ?
O3B Ga2B Ga1 . 6_665 40.0(3) ?
O2A Ga2B Ga1 . 6_665 42.7(3) ?
Ga1 Ga2B Ga1 4 6_665 59.46(11) ?
O2B Ga2B Bi1 . . 109.9(2) ?
O4 Ga2B Bi1 6_655 . 61.96(15) ?
O3B Ga2B Bi1 7_556 . 153.0(3) ?
O3B Ga2B Bi1 . . 56.3(4) ?
O2A Ga2B Bi1 . . 72.11(19) ?
Ga1 Ga2B Bi1 4 . 113.45(8) ?
Ga1 Ga2B Bi1 6_665 . 64.32(6) ?
O2B Ga2B Bi1 . 7_556 109.9(2) ?
O4 Ga2B Bi1 6_655 7_556 61.96(15) ?
O3B Ga2B Bi1 7_556 7_556 56.3(4) ?
O3B Ga2B Bi1 . 7_556 153.0(3) ?
O2A Ga2B Bi1 . 7_556 72.11(19) ?
Ga1 Ga2B Bi1 4 7_556 64.32(6) ?
Ga1 Ga2B Bi1 6_665 7_556 113.45(8) ?
Bi1 Ga2B Bi1 . 7_556 113.87(7) ?
O2B Ga1 O3A 1_455 . 90.3(6) ?
O2B Ga1 O3B 1_455 6_655 90.0(7) ?
O3A Ga1 O3B . 6_655 172.1(5) ?
O2B Ga1 O1 1_455 6_655 166.1(6) ?
O3A Ga1 O1 . 6_655 89.8(5) ?
O3B Ga1 O1 6_655 6_655 91.8(5) ?
O2B Ga1 O1 1_455 2_455 108.2(5) ?
O3A Ga1 O1 . 2_455 87.9(5) ?
O3B Ga1 O1 6_655 2_455 84.6(6) ?
O1 Ga1 O1 6_655 2_455 85.6(4) ?
O2B Ga1 O2A 1_455 6_655 78.4(6) ?
O3A Ga1 O2A . 6_655 107.8(5) ?
O3B Ga1 O2A 6_655 6_655 79.9(6) ?
O1 Ga1 O2A 6_655 6_655 88.4(5) ?
O1 Ga1 O2A 2_455 6_655 163.2(4) ?
O2B Ga1 Ga1 1_455 5 150.9(4) ?
O3A Ga1 Ga1 . 5 88.4(5) ?
O3B Ga1 Ga1 6_655 5 87.5(6) ?
O1 Ga1 Ga1 6_655 5 42.9(4) ?
O1 Ga1 Ga1 2_455 5 42.7(3) ?
O2A Ga1 Ga1 6_655 5 129.4(3) ?
O2B Ga1 Ga1 1_455 7_556 37.4(4) ?
O3A Ga1 Ga1 . 7_556 91.3(5) ?
O3B Ga1 Ga1 6_655 7_556 93.7(6) ?
O1 Ga1 Ga1 6_655 7_556 128.7(4) ?
O1 Ga1 Ga1 2_455 7_556 145.6(3) ?
O2A Ga1 Ga1 6_655 7_556 43.1(3) ?
Ga1 Ga1 Ga1 5 7_556 171.66(6) ?
O2B Ga1 Ga2B 1_455 6_655 74.1(5) ?
O3A Ga1 Ga2B . 6_655 149.4(5) ?
O3B Ga1 Ga2B 6_655 6_655 37.6(5) ?
O1 Ga1 Ga2B 6_655 6_655 99.4(3) ?
O1 Ga1 Ga2B 2_455 6_655 121.7(3) ?
O2A Ga1 Ga2B 6_655 6_655 44.1(4) ?
Ga1 Ga1 Ga2B 5 6_655 118.00(9) ?
Ga1 Ga1 Ga2B 7_556 6_655 60.27(5) ?
O2B Ga1 Bi1 1_455 6_655 134.1(5) ?
O3A Ga1 Bi1 . 6_655 130.1(3) ?
O3B Ga1 Bi1 6_655 6_655 53.2(3) ?
O1 Ga1 Bi1 6_655 6_655 41.4(3) ?
O1 Ga1 Bi1 2_455 6_655 95.8(3) ?
O2A Ga1 Bi1 6_655 6_655 69.7(3) ?
Ga1 Ga1 Bi1 5 6_655 63.82(6) ?
Ga1 Ga1 Bi1 7_556 6_655 110.55(5) ?
Ga2B Ga1 Bi1 6_655 6_655 60.02(4) ?
O2B Ga1 Bi1 1_455 2_455 95.4(5) ?
O3A Ga1 Bi1 . 2_455 48.5(4) ?
O3B Ga1 Bi1 6_655 2_455 123.6(4) ?
O1 Ga1 Bi1 6_655 2_455 95.0(3) ?
O1 Ga1 Bi1 2_455 2_455 40.6(3) ?
O2A Ga1 Bi1 6_655 2_455 155.9(4) ?
Ga1 Ga1 Bi1 5 2_455 62.66(7) ?
Ga1 Ga1 Bi1 7_556 2_455 122.61(5) ?
Ga2B Ga1 Bi1 6_655 2_455 156.25(7) ?
Bi1 Ga1 Bi1 6_655 2_455 126.48(9) ?
O2B Ga1 Bi1 1_455 . 128.5(5) ?
O3A Ga1 Bi1 . . 42.4(3) ?
O3B Ga1 Bi1 6_655 . 139.9(4) ?
O1 Ga1 Bi1 6_655 . 48.1(3) ?
O1 Ga1 Bi1 2_455 . 92.0(3) ?
O2A Ga1 Bi1 6_655 . 95.7(4) ?
Ga1 Ga1 Bi1 5 . 64.51(6) ?
Ga1 Ga1 Bi1 7_556 . 110.16(5) ?
Ga2B Ga1 Bi1 6_655 . 133.40(7) ?
Bi1 Ga1 Bi1 6_655 . 87.69(5) ?
Bi1 Ga1 Bi1 2_455 . 69.79(4) ?
Ga2A O4 Ga2B . 6_665 145.2(9) ?
Ga2A O4 Bi1 . 4 107.0(3) ?
Ga2B O4 Bi1 6_665 4 82.0(3) ?
Ga2A O4 Bi1 . 6_665 107.0(3) ?
Ga2B O4 Bi1 6_665 6_665 82.0(3) ?
Bi1 O4 Bi1 4 6_665 140.2(6) ?
Ga1 O1 Ga1 6_665 2 94.4(4) ?
Ga1 O1 Bi1 6_665 . 101.5(5) ?
Ga1 O1 Bi1 2 . 102.7(5) ?
Ga1 O1 Bi1 6_665 6_665 94.9(4) ?
Ga1 O1 Bi1 2 6_665 96.2(4) ?
Bi1 O1 Bi1 . 6_665 153.8(5) ?
Ga2A O2A Ga1 . 4 120.7(5) ?
Ga2A O2A Ga1 . 6_665 120.7(5) ?
Ga1 O2A Ga1 4 6_665 93.9(6) ?
Ga2A O2A Ga2B . . 126.9(7) ?
Ga1 O2A Ga2B 4 . 93.3(5) ?
Ga1 O2A Ga2B 6_665 . 93.3(5) ?
Ga2B O2B Ga1 . 7_656 126.5(4) ?
Ga2B O2B Ga1 . 1_655 126.5(4) ?
Ga1 O2B Ga1 7_656 1_655 105.2(8) ?
Ga2A O3A Ga1 . . 122.5(8) ?
Ga2A O3A Bi1 . . 112.7(5) ?
Ga1 O3A Bi1 . . 102.4(5) ?
Ga2A O3A Bi1 . 2_455 116.4(4) ?
Ga1 O3A Bi1 . 2_455 95.2(4) ?
Bi1 O3A Bi1 . 2_455 104.9(6) ?
Ga2B O3B Ga1 . 6_665 102.4(7) ?
Ga2B O3B Bi1 . 2 146.4(6) ?
Ga1 O3B Bi1 6_665 2 108.9(7) ?
Ga2B O3B Bi1 . . 87.2(4) ?
Ga1 O3B Bi1 6_665 . 89.7(4) ?
Bi1 O3B Bi1 2 . 104.5(7) ?

loop_
_geom_bond_atom_site_label_1
_geom_bond_atom_site_label_2
_geom_bond_site_symmetry_2
_geom_bond_distance
_geom_bond_publ_flag
Bi1 O3B 2_455 2.094(15) ?
Bi1 O1 . 2.129(10) ?
Bi1 O3A . 2.222(11) ?
Bi1 O3A 2 2.399(12) ?
Bi1 O1 6_655 2.404(10) ?
Bi1 O3B . 2.528(11) ?
Bi1 O4 6_655 2.705(5) ?
Bi1 Ga2B . 3.0344(15) ?
Bi1 Ga1 6_665 3.1573(19) ?
Bi1 Ga1 2 3.190(2) ?
Bi1 Bi1 5_655 3.2030(12) ?
Bi1 Ga1 . 3.2165(17) ?
Ga2A O4 . 1.795(15) ?
Ga2A O3A . 1.798(14) ?
Ga2A O3A 7_556 1.798(14) ?
Ga2A O2A . 1.838(13) ?
Ga2A Bi1 7_556 3.3554(16) ?
Ga2B O2B . 1.769(16) ?
Ga2B O4 6_655 1.803(14) ?
Ga2B O3B 7_556 1.806(17) ?
Ga2B O3B . 1.806(17) ?
Ga2B O2A . 2.016(13) ?
Ga2B Ga1 4 2.893(3) ?
Ga2B Ga1 6_665 2.893(3) ?
Ga2B Bi1 7_556 3.0344(15) ?
Ga1 O2B 1_455 1.806(10) ?
Ga1 O3A . 1.896(9) ?
Ga1 O3B 6_655 1.905(10) ?
Ga1 O1 6_655 1.944(11) ?
Ga1 O1 2_455 1.952(13) ?
Ga1 O2A 6_655 1.963(9) ?
Ga1 Ga1 5 2.858(5) ?
Ga1 Ga1 7_556 2.869(5) ?
Ga1 Ga2B 6_655 2.893(3) ?
Ga1 Bi1 6_655 3.1573(19) ?
Ga1 Bi1 2_455 3.190(2) ?
O4 Ga2B 6_665 1.803(14) ?
O4 Bi1 4 2.705(5) ?
O4 Bi1 6_665 2.705(5) ?
O1 Ga1 6_665 1.944(11) ?
O1 Ga1 2 1.952(13) ?
O1 Bi1 6_665 2.404(10) ?
O2A Ga1 4 1.963(9) ?
O2A Ga1 6_665 1.963(9) ?
O2B Ga1 7_656 1.806(10) ?
O2B Ga1 1_655 1.806(10) ?
O3A Bi1 2_455 2.399(12) ?
O3B Ga1 6_665 1.905(10) ?
O3B Bi1 2 2.094(15) ?
